data_1501761
loop_
_publ_author_name
'Lee, Jong Hoon'
'Naumov, Pance'
'Chung, Ihn Hee'
'Lee, Sang Cheol'

_publ_section_title
;
 Solid-state thermochromism and phase transitions of charge transfer
 1,3-diamino-4,6-dinitrobenzene dyes.
;
_journal_issue 35
_journal_name_full 'The journal of physical chemistry. A'
_journal_page_first 10087
_journal_page_last 10096
_journal_paper_doi 10.1021/jp205793b
_journal_volume 115
_journal_year 2011
_chemical_formula_sum 'C18 H14 N4 O4'
_chemical_formula_weight 350.33
_chemical_name_systematic
;
 ?
;
_space_group_IT_number 14
_symmetry_cell_setting monoclinic
_symmetry_space_group_name_Hall '-P 2yn'
_symmetry_space_group_name_H-M 'P 1 21/n 1'
_atom_sites_solution_hydrogens geom
_atom_sites_solution_primary direct
_atom_sites_solution_secondary difmap
_audit_creation_method SHELXL-97
_cell_angle_alpha 90.00
_cell_angle_beta 102.4450(10)
_cell_angle_gamma 90.00
_cell_formula_units_Z 4
_cell_length_a 9.2057(2)
_cell_length_b 9.0165(2)
_cell_length_c 21.1691(5)
_cell_measurement_temperature 293(2)
_cell_volume 1715.82(7)
_computing_cell_refinement 'APEX2 software (Bruker, 2007)'
_computing_data_collection 'APEX2 software (Bruker, 2007)'
_computing_data_reduction 'SAINT (Bruker, 2007)'
_computing_molecular_graphics 'DIAMOND (Brandenburg, 2005)'
_computing_publication_material 'WinGX (Farrugia, 1999)'
_computing_structure_refinement 'SHELXL-97 (Sheldrick, 2008)'
_computing_structure_solution 'SHELXS-97 (Sheldrick, 2008)'
_diffrn_ambient_temperature 293(2)
_diffrn_measured_fraction_theta_full 0.958
_diffrn_measured_fraction_theta_max 0.958
_diffrn_measurement_device_type 'Bruker SMART APEX2 diffractometer'
_diffrn_measurement_method '\f and \w scans'
_diffrn_radiation_monochromator 'multilayer confocal TXS mirror'
_diffrn_radiation_source 'rotating anode'
_diffrn_radiation_type MoK\a
_diffrn_radiation_wavelength 0.71073
_diffrn_reflns_av_R_equivalents 0.0275
_diffrn_reflns_av_sigmaI/netI 0.0226
_diffrn_reflns_limit_h_max 12
_diffrn_reflns_limit_h_min -12
_diffrn_reflns_limit_k_max 12
_diffrn_reflns_limit_k_min -12
_diffrn_reflns_limit_l_max 29
_diffrn_reflns_limit_l_min -28
_diffrn_reflns_number 25658
_diffrn_reflns_theta_full 29.98
_diffrn_reflns_theta_max 29.98
_diffrn_reflns_theta_min 2.46
_exptl_absorpt_coefficient_mu 0.099
_exptl_absorpt_correction_T_max 0.9970
_exptl_absorpt_correction_T_min 0.9606
_exptl_absorpt_correction_type empirical
_exptl_absorpt_process_details 'SADABS (Sheldrick, 1996)'
_exptl_crystal_colour 'bright yellow'
_exptl_crystal_density_diffrn 1.356
_exptl_crystal_density_method 'not measured'
_exptl_crystal_description plate
_exptl_crystal_F_000 728
_exptl_crystal_size_max 0.41
_exptl_crystal_size_mid 0.15
_exptl_crystal_size_min 0.03
_refine_diff_density_max 0.197
_refine_diff_density_min -0.199
_refine_diff_density_rms 0.032
_refine_ls_extinction_method none
_refine_ls_goodness_of_fit_ref 1.046
_refine_ls_hydrogen_treatment mixed
_refine_ls_matrix_type full
_refine_ls_number_parameters 243
_refine_ls_number_reflns 4780
_refine_ls_number_restraints 0
_refine_ls_restrained_S_all 1.046
_refine_ls_R_factor_all 0.0880
_refine_ls_R_factor_gt 0.0527
_refine_ls_shift/su_max 0.000
_refine_ls_shift/su_mean 0.000
_refine_ls_structure_factor_coef Fsqd
_refine_ls_weighting_details 'calc w=1/[\s^2^(Fo^2^)+(0.0638P)^2^+0.3590P] where P=(Fo^2^+2Fc^2^)/3'
_refine_ls_weighting_scheme calc
_refine_ls_wR_factor_gt 0.1388
_refine_ls_wR_factor_ref 0.1572
_reflns_number_gt 2969
_reflns_number_total 4780
_reflns_threshold_expression >2sigma(I)
_cod_data_source_file jp205793b_si_004.cif
_cod_data_source_block lee5_2_0m
_cod_depositor_comments
;
The following automatic conversions were performed:

'_symmetry_cell_setting' value 'Monoclinic' changed to 'monoclinic'
according to /home/saulius/struct/CIF-dictionaries/cif_core.dic
dictionary named 'cif_core.dic' version 2.4.1 from 2010-06-29.

Automatic conversion script
Id: cif_fix_values 1715 2011-07-08 13:25:40Z adriana 
;
_cod_original_sg_symbol_H-M P21/n
_cod_original_formula_sum C18H14N4O4
_cod_database_code 1501761

loop_
_symmetry_equiv_pos_as_xyz
'x, y, z'
'-x+1/2, y+1/2, -z+1/2'
'-x, -y, -z'
'x-1/2, -y-1/2, z-1/2'

loop_
_atom_site_label
_atom_site_type_symbol
_atom_site_fract_x
_atom_site_fract_y
_atom_site_fract_z
_atom_site_U_iso_or_equiv
_atom_site_adp_type
_atom_site_occupancy
_atom_site_symmetry_multiplicity
_atom_site_calc_flag
_atom_site_refinement_flags
C3 C 0.58710(16) 0.17446(16) 0.02523(7) 0.0455(3) Uani 1 1 d .
C2 C 0.51625(16) 0.24418(16) -0.03385(7) 0.0455(3) Uani 1 1 d .
C5 C 0.35423(17) 0.15041(16) 0.05750(7) 0.0458(3) Uani 1 1 d .
N4 N 0.74393(15) 0.14584(16) 0.04241(7) 0.0551(3) Uani 1 1 d .
C1 C 0.36347(16) 0.26434(17) -0.04400(7) 0.0482(4) Uani 1 1 d .
H1 H 0.3156 0.3104 -0.0821 0.058 Uiso 1 1 calc R
C6 C 0.27722(16) 0.21987(16) -0.00067(7) 0.0459(3) Uani 1 1 d .
N1 N 0.59116(17) 0.28961(18) -0.07908(6) 0.0582(4) Uani 1 1 d .
C4 C 0.50486(18) 0.12926(16) 0.06880(7) 0.0471(3) Uani 1 1 d .
H4 H 0.5528 0.0832 0.1069 0.057 Uiso 1 1 calc R
N3 N 0.27987(17) 0.10132(15) 0.10722(7) 0.0572(4) Uani 1 1 d .
N2 N 0.12896(15) 0.24246(17) -0.01494(7) 0.0574(4) Uani 1 1 d .
C7 C 0.05269(17) 0.31796(19) -0.07178(8) 0.0531(4) Uani 1 1 d .
O2 O 0.79807(14) 0.09228(18) 0.09498(6) 0.0800(4) Uani 1 1 d .
C13 C 0.52191(19) 0.3651(2) -0.13697(8) 0.0560(4) Uani 1 1 d .
O1 O 0.82088(13) 0.17556(18) 0.00272(6) 0.0756(4) Uani 1 1 d .
O4 O 0.14439(15) 0.11261(16) 0.09841(7) 0.0777(4) Uani 1 1 d .
O3 O 0.35396(16) 0.0494(2) 0.15684(7) 0.0918(5) Uani 1 1 d .
C8 C -0.0281(2) 0.2402(2) -0.12256(9) 0.0694(5) Uani 1 1 d .
H8 H -0.0328 0.1373 -0.1208 0.083 Uiso 1 1 calc R
C12 C 0.0596(2) 0.4703(2) -0.07437(10) 0.0734(5) Uani 1 1 d .
H12 H 0.1143 0.5233 -0.0395 0.088 Uiso 1 1 calc R
C11 C -0.0145(3) 0.5435(3) -0.12862(12) 0.0921(7) Uani 1 1 d .
H11 H -0.0095 0.6464 -0.1306 0.111 Uiso 1 1 calc R
C9 C -0.1031(3) 0.3154(3) -0.17673(10) 0.0911(7) Uani 1 1 d .
H9 H -0.1590 0.2629 -0.2114 0.109 Uiso 1 1 calc R
C18 C 0.4914(4) 0.5098(3) -0.13574(11) 0.1096(9) Uani 1 1 d .
H18 H 0.5143 0.5613 -0.0968 0.132 Uiso 1 1 calc R
C14 C 0.4876(3) 0.2912(3) -0.19391(10) 0.1032(9) Uani 1 1 d .
H14 H 0.5073 0.1902 -0.1954 0.124 Uiso 1 1 calc R
C10 C -0.0955(3) 0.4664(3) -0.17954(12) 0.0946(8) Uani 1 1 d .
H10 H -0.1455 0.5165 -0.2162 0.113 Uiso 1 1 calc R
C15 C 0.4234(4) 0.3660(4) -0.24955(11) 0.1255(12) Uani 1 1 d .
H15 H 0.3996 0.3146 -0.2885 0.151 Uiso 1 1 calc R
C17 C 0.4260(4) 0.5832(3) -0.19185(13) 0.1326(13) Uani 1 1 d .
H17 H 0.4035 0.6835 -0.1902 0.159 Uiso 1 1 calc R
C16 C 0.3945(3) 0.5121(3) -0.24873(11) 0.0963(7) Uani 1 1 d .
H16 H 0.3535 0.5625 -0.2867 0.116 Uiso 1 1 calc R
H2N H 0.079(2) 0.203(2) 0.0105(9) 0.070(6) Uiso 1 1 d .
H1N H 0.684(2) 0.271(2) -0.0703(9) 0.070(6) Uiso 1 1 d .

loop_
_atom_site_aniso_label
_atom_site_aniso_U_11
_atom_site_aniso_U_22
_atom_site_aniso_U_33
_atom_site_aniso_U_23
_atom_site_aniso_U_13
_atom_site_aniso_U_12
C3 0.0439(8) 0.0499(8) 0.0418(8) -0.0070(6) 0.0076(6) -0.0014(6)
C2 0.0496(8) 0.0474(8) 0.0408(8) -0.0062(6) 0.0128(6) -0.0058(6)
C5 0.0522(8) 0.0463(8) 0.0413(8) 0.0007(6) 0.0155(6) -0.0002(6)
N4 0.0487(7) 0.0659(9) 0.0493(8) -0.0064(6) 0.0076(6) -0.0021(6)
C1 0.0500(8) 0.0546(9) 0.0401(8) 0.0048(6) 0.0101(6) 0.0002(7)
C6 0.0478(8) 0.0458(8) 0.0448(8) -0.0005(6) 0.0120(6) -0.0007(6)
N1 0.0498(8) 0.0799(10) 0.0469(8) 0.0065(7) 0.0150(6) -0.0021(7)
C4 0.0554(9) 0.0461(8) 0.0388(8) -0.0021(6) 0.0077(7) 0.0011(6)
N3 0.0647(9) 0.0594(8) 0.0519(8) 0.0108(6) 0.0223(7) 0.0057(7)
N2 0.0474(7) 0.0711(9) 0.0566(8) 0.0161(7) 0.0173(6) 0.0036(7)
C7 0.0467(8) 0.0626(10) 0.0521(9) 0.0085(7) 0.0157(7) 0.0062(7)
O2 0.0563(7) 0.1226(12) 0.0559(8) 0.0132(7) 0.0004(6) 0.0087(7)
C13 0.0574(9) 0.0678(11) 0.0456(9) 0.0034(7) 0.0175(7) -0.0074(8)
O1 0.0474(7) 0.1127(11) 0.0693(8) 0.0114(7) 0.0182(6) 0.0007(7)
O4 0.0622(8) 0.0980(10) 0.0817(9) 0.0316(7) 0.0351(7) 0.0119(7)
O3 0.0804(9) 0.1376(14) 0.0614(8) 0.0422(9) 0.0240(7) 0.0185(9)
C8 0.0713(12) 0.0700(12) 0.0668(12) 0.0004(9) 0.0149(10) -0.0019(9)
C12 0.0899(14) 0.0646(12) 0.0646(12) 0.0037(9) 0.0140(10) 0.0068(10)
C11 0.124(2) 0.0735(14) 0.0818(16) 0.0203(12) 0.0293(15) 0.0285(13)
C9 0.0857(15) 0.122(2) 0.0589(13) -0.0005(13) 0.0011(11) 0.0023(14)
C18 0.193(3) 0.0617(13) 0.0606(13) -0.0026(10) -0.0021(15) -0.0088(16)
C14 0.151(2) 0.0902(16) 0.0575(13) -0.0097(11) -0.0001(14) 0.0370(16)
C10 0.0987(17) 0.116(2) 0.0687(14) 0.0284(14) 0.0184(13) 0.0403(15)
C15 0.187(3) 0.126(2) 0.0501(13) -0.0108(13) -0.0043(16) 0.049(2)
C17 0.236(4) 0.0616(14) 0.0817(18) 0.0116(12) -0.007(2) -0.0022(18)
C16 0.125(2) 0.1001(18) 0.0579(13) 0.0224(12) 0.0077(13) 0.0020(15)

loop_
_atom_type_symbol
_atom_type_description
_atom_type_scat_dispersion_real
_atom_type_scat_dispersion_imag
_atom_type_scat_source
C C 0.0033 0.0016 'International Tables Vol C Tables 4.2.6.8 and 6.1.1.4'
N N 0.0061 0.0033 'International Tables Vol C Tables 4.2.6.8 and 6.1.1.4'
O O 0.0106 0.0060 'International Tables Vol C Tables 4.2.6.8 and 6.1.1.4'
H H 0.0000 0.0000 'International Tables Vol C Tables 4.2.6.8 and 6.1.1.4'

loop_
_geom_angle_atom_site_label_1
_geom_angle_atom_site_label_2
_geom_angle_atom_site_label_3
_geom_angle
C4 C3 C2 120.34(14)
C4 C3 N4 116.50(14)
C2 C3 N4 123.16(13)
N1 C2 C1 120.18(14)
N1 C2 C3 123.06(14)
C1 C2 C3 116.76(13)
C4 C5 C6 120.55(13)
C4 C5 N3 116.85(13)
C6 C5 N3 122.59(13)
O2 N4 O1 121.63(14)
O2 N4 C3 119.66(13)
O1 N4 C3 118.71(14)
C2 C1 C6 124.17(14)
N2 C6 C1 120.09(14)
N2 C6 C5 123.40(13)
C1 C6 C5 116.51(13)
C2 N1 C13 123.28(14)
C5 C4 C3 121.67(14)
O3 N3 O4 121.78(14)
O3 N3 C5 118.83(14)
O4 N3 C5 119.40(13)
C6 N2 C7 123.43(13)
C8 C7 C12 120.28(17)
C8 C7 N2 120.34(16)
C12 C7 N2 119.37(16)
C18 C13 C14 119.23(19)
C18 C13 N1 120.40(17)
C14 C13 N1 120.36(18)
C7 C8 C9 119.5(2)
C11 C12 C7 119.6(2)
C10 C11 C12 120.4(2)
C10 C9 C8 120.3(2)
C13 C18 C17 120.4(2)
C13 C14 C15 119.7(2)
C11 C10 C9 119.9(2)
C16 C15 C14 121.3(2)
C16 C17 C18 120.9(2)
C17 C16 C15 118.4(2)

loop_
_geom_bond_atom_site_label_1
_geom_bond_atom_site_label_2
_geom_bond_distance
C3 C4 1.375(2)
C3 C2 1.426(2)
C3 N4 1.434(2)
C2 N1 1.3582(19)
C2 C1 1.388(2)
C5 C4 1.369(2)
C5 C6 1.426(2)
C5 N3 1.4433(19)
N4 O2 1.2170(18)
N4 O1 1.2393(17)
C1 C6 1.395(2)
C6 N2 1.348(2)
N1 C13 1.426(2)
N3 O3 1.2160(18)
N3 O4 1.2249(19)
N2 C7 1.428(2)
C7 C8 1.362(3)
C7 C12 1.376(3)
C13 C18 1.336(3)
C13 C14 1.354(3)
C8 C9 1.382(3)
C12 C11 1.372(3)
C11 C10 1.362(3)
C9 C10 1.365(4)
C18 C17 1.380(3)
C14 C15 1.375(3)
C15 C16 1.345(4)
C17 C16 1.340(3)

loop_
_geom_hbond_atom_site_label_D
_geom_hbond_atom_site_label_H
_geom_hbond_atom_site_label_A
_geom_hbond_distance_DH
_geom_hbond_distance_HA
_geom_hbond_distance_DA
_geom_hbond_angle_DHA
_geom_hbond_site_symmetry_A
N2 H2N O4 0.86(2) 2.00(2) 2.6462(18) 131.2(17) .
N2 H2N O1 0.86(2) 2.359(19) 3.0007(18) 132.0(16) 1_455
N1 H1N O1 0.85(2) 1.97(2) 2.636(2) 134.3(17) .

loop_
_cod_related_entry_id
_cod_related_entry_code
_cod_related_entry_database
1 2642589 ChemSpider
